data_7211213
loop_
_publ_author_name
'Kirby, Isabelle L.'
'Pitak, Mateusz B.'
'Wenzel, Marco'
'Wilson, Claire'
'Sparkes, Hazel A.'
'Coles, Simon J.'
'Gale, Philip A.'

_publ_section_title
;
 Systematic structural analysis of a series of anion receptor complexes
;
_journal_issue 44
_journal_name_full CrystEngComm
_journal_page_first 9003
_journal_paper_doi 10.1039/c3ce41503a
_journal_volume 15
_journal_year 2013
_chemical_formula_moiety 'C13 H10 N4 O5, C4 H12 N, C2 H3 O2'
_chemical_formula_sum 'C19 H25 N5 O7'
_chemical_formula_weight 435.44
_chemical_name_systematic
;
1,3-bis(4-nitrophenyl)urea with tetramethylammonium acetate 
;
_space_group_IT_number 2
_symmetry_cell_setting triclinic
_symmetry_space_group_name_Hall '-P 1'
_symmetry_space_group_name_H-M 'P -1'
_atom_sites_solution_hydrogens isomor
_atom_sites_solution_primary isomor
_atom_sites_solution_secondary isomor
_audit_creation_method SHELXL-97
_cell_angle_alpha 91.74(3)
_cell_angle_beta 104.56(3)
_cell_angle_gamma 95.27(3)
_cell_formula_units_Z 2
_cell_length_a 7.771(3)
_cell_length_b 11.172(4)
_cell_length_c 12.177(5)
_cell_measurement_temperature 100(2)
_cell_volume 1017.3(7)
_computing_cell_refinement 'SXD2001 (Gutmann, 2005)'
_computing_data_collection 'SXD2001 (Gutmann, 2005)'
_computing_data_reduction 'SXD2001 (Gutmann, 2005)'
_computing_structure_refinement 'SHELXL-97 (Sheldrick, 2008)'
_computing_structure_solution n/a
_diffrn_ambient_temperature 100(2)
_diffrn_measured_fraction_theta_full 0.474
_diffrn_measured_fraction_theta_max 0.066
_diffrn_measurement_device_type 'SXD beamline'
_diffrn_measurement_method 'time-of-flight Laue diffraction'
_diffrn_radiation_probe neutron
_diffrn_radiation_source 'ISIS neutron spallation source'
_diffrn_radiation_type neutron
_diffrn_radiation_wavelength 0.48-7.0
_diffrn_reflns_av_R_equivalents 0.0000
_diffrn_reflns_av_sigmaI/netI 0.2059
_diffrn_reflns_limit_h_max 11
_diffrn_reflns_limit_h_min -14
_diffrn_reflns_limit_k_max 22
_diffrn_reflns_limit_k_min -22
_diffrn_reflns_limit_l_max 28
_diffrn_reflns_limit_l_min -24
_diffrn_reflns_number 7332
_diffrn_reflns_theta_full 27.50
_diffrn_reflns_theta_max 85.50
_diffrn_reflns_theta_min 8.36
_exptl_absorpt_coefficient_mu 0.170
_exptl_absorpt_process_details
;
Gaussian integration method applied thought SXD-2001 program
;
_exptl_crystal_colour yellow
_exptl_crystal_density_diffrn 1.422
_exptl_crystal_density_method 'not measured'
_exptl_crystal_description block
_exptl_crystal_F_000 240
_refine_diff_density_max 1.509
_refine_diff_density_min -1.331
_refine_diff_density_rms 0.315
_refine_ls_extinction_coef 0.00253(9)
_refine_ls_extinction_expression Fc^*^=kFc[1+0.001xFc^2^\l^3^/sin(2\q)]^-1/4^
_refine_ls_extinction_method SHELXL
_refine_ls_goodness_of_fit_ref 1.066
_refine_ls_matrix_type full
_refine_ls_number_parameters 517
_refine_ls_number_reflns 7332
_refine_ls_number_restraints 6
_refine_ls_restrained_S_all 1.067
_refine_ls_R_factor_all 0.0978
_refine_ls_R_factor_gt 0.0868
_refine_ls_shift/su_max 0.000
_refine_ls_shift/su_mean 0.000
_refine_ls_structure_factor_coef Fsqd
_refine_ls_weighting_details 'calc w=1/[\s^2^(Fo^2^)+(0.0967P)^2^+0.0000P] where P=(Fo^2^+2Fc^2^)/3'
_refine_ls_weighting_scheme calc
_refine_ls_wR_factor_gt 0.1840
_refine_ls_wR_factor_ref 0.1944
_reflns_number_gt 6030
_reflns_number_total 7332
_reflns_threshold_expression >2\s(I)
_cod_data_source_file c3ce41503a.txt
_cod_data_source_block acli
_cod_original_sg_symbol_H-M P-1
_cod_database_code 7211213

loop_
_symmetry_equiv_pos_as_xyz
'x, y, z'
'-x, -y, -z'

loop_
_atom_site_label
_atom_site_type_symbol
_atom_site_fract_x
_atom_site_fract_y
_atom_site_fract_z
_atom_site_U_iso_or_equiv
_atom_site_adp_type
_atom_site_occupancy
_atom_site_symmetry_multiplicity
_atom_site_calc_flag
_atom_site_refinement_flags
C1 C -0.3706(6) 0.2642(3) 0.0532(3) 0.0108(9) Uani 1 1 d .
C2 C -0.2960(7) 0.1672(4) 0.1116(3) 0.0121(9) Uani 1 1 d .
C3 C -0.1582(7) 0.1911(3) 0.2090(3) 0.0124(10) Uani 1 1 d .
C4 C -0.0941(6) 0.3102(3) 0.2499(3) 0.0104(9) Uani 1 1 d .
C5 C -0.1711(6) 0.4060(3) 0.1901(3) 0.0117(9) Uani 1 1 d .
C6 C -0.3093(6) 0.3822(3) 0.0913(3) 0.0111(9) Uani 1 1 d .
C7 C 0.1182(7) 0.4321(3) 0.4075(3) 0.0114(10) Uani 1 1 d .
C8 C 0.3552(6) 0.4996(3) 0.5801(3) 0.0086(9) Uani 1 1 d .
C9 C 0.4717(7) 0.4560(3) 0.6756(3) 0.0141(10) Uani 1 1 d .
C10 C 0.5870(7) 0.5338(3) 0.7555(3) 0.0140(10) Uani 1 1 d .
C11 C 0.5888(7) 0.6575(3) 0.7430(3) 0.0133(10) Uani 1 1 d .
C12 C 0.4736(6) 0.7019(3) 0.6492(3) 0.0122(10) Uani 1 1 d .
C13 C 0.3569(6) 0.6236(3) 0.5683(3) 0.0104(9) Uani 1 1 d .
C14 C -0.0241(8) 0.8206(4) 0.2939(4) 0.0172(10) Uani 1 1 d .
C15 C 0.2797(7) 0.8577(4) 0.2715(4) 0.0208(11) Uani 1 1 d .
C16 C 0.0274(8) 0.9072(4) 0.1215(4) 0.0199(11) Uani 1 1 d .
C17 C 0.0696(8) 0.6972(4) 0.1558(4) 0.0182(11) Uani 1 1 d .
C18 C 0.2531(6) 0.0987(3) 0.5116(3) 0.0099(9) Uani 1 1 d .
C19 C 0.2900(7) -0.0219(4) 0.5607(4) 0.0148(10) Uani 1 1 d .
N1 N -0.5155(5) 0.2392(3) -0.0472(2) 0.0146(7) Uani 1 1 d .
N2 N 0.0420(5) 0.3243(2) 0.3486(2) 0.0124(7) Uani 1 1 d .
N3 N 0.2474(5) 0.4123(2) 0.5032(2) 0.0103(7) Uani 1 1 d .
N4 N 0.7056(5) 0.7395(3) 0.8277(2) 0.0153(7) Uani 1 1 d .
N5 N 0.0883(5) 0.8201(2) 0.2108(2) 0.0141(7) Uani 1 1 d .
O1 O 0.0759(8) 0.5305(4) 0.3768(4) 0.0139(11) Uani 1 1 d .
O4 O 0.8100(9) 0.6975(5) 0.9075(4) 0.0287(15) Uani 1 1 d .
O5 O 0.6999(9) 0.8476(4) 0.8193(4) 0.0225(13) Uani 1 1 d .
O3 O -0.5685(9) 0.1351(4) -0.0829(4) 0.0226(14) Uani 1 1 d .
O2 O -0.5875(8) 0.3251(5) -0.0947(4) 0.0227(12) Uani 1 1 d U
O6 O 0.1503(8) 0.1009(4) 0.4153(4) 0.0195(13) Uani 1 1 d .
O7 O 0.3348(8) 0.1907(4) 0.5711(4) 0.0202(13) Uani 1 1 d .
H2 H -0.3497(15) 0.0767(8) 0.0802(7) 0.034(3) Uani 1 1 d .
H3 H -0.0992(14) 0.1184(8) 0.2581(7) 0.029(2) Uani 1 1 d .
H5 H -0.1255(15) 0.4985(7) 0.2244(8) 0.032(2) Uani 1 1 d .
H6 H -0.3745(15) 0.4556(7) 0.0449(7) 0.030(2) Uani 1 1 d .
H9 H 0.4657(17) 0.3585(8) 0.6857(7) 0.040(3) Uani 1 1 d .
H10 H 0.6749(15) 0.5004(8) 0.8297(7) 0.032(3) Uani 1 1 d .
H12 H 0.4789(13) 0.7974(7) 0.6400(7) 0.025(2) Uani 1 1 d .
H13 H 0.2680(17) 0.6581(8) 0.4948(8) 0.040(3) Uani 1 1 d .
H14A H -0.1617(17) 0.8013(9) 0.2492(9) 0.036(3) Uani 1 1 d .
H14B H -0.0039(15) 0.9108(8) 0.3372(8) 0.032(2) Uani 1 1 d .
H14C H 0.0199(16) 0.7517(8) 0.3554(8) 0.040(3) Uani 1 1 d .
H15A H 0.3251(17) 0.7946(10) 0.3357(9) 0.044(3) Uani 1 1 d .
H15B H 0.2855(16) 0.9462(9) 0.3108(9) 0.043(3) Uani 1 1 d .
H15C H 0.3623(19) 0.8596(11) 0.2087(11) 0.057(3) Uani 1 1 d .
H16A H 0.1054(17) 0.9021(9) 0.0587(9) 0.045(3) Uani 1 1 d .
H16B H 0.0456(17) 0.9965(8) 0.1618(9) 0.046(3) Uani 1 1 d .
H16C H -0.1131(18) 0.8813(9) 0.0799(9) 0.042(3) Uani 1 1 d .
H17A H 0.1481(16) 0.6997(9) 0.0944(9) 0.039(3) Uani 1 1 d .
H17B H -0.0675(18) 0.6732(8) 0.1147(9) 0.038(3) Uani 1 1 d .
H17C H 0.1198(16) 0.6360(8) 0.2226(8) 0.038(3) Uani 1 1 d .
H19A H 0.3717(18) -0.0680(9) 0.5152(10) 0.052(4) Uani 1 1 d .
H19B H 0.1672(17) -0.0793(9) 0.5508(10) 0.048(3) Uani 1 1 d .
H19C H 0.3581(17) -0.0122(9) 0.6494(8) 0.043(3) Uani 1 1 d .
H2A H 0.0857(13) 0.2438(7) 0.3788(6) 0.023(2) Uani 1 1 d .
H3A H 0.2736(14) 0.3245(7) 0.5218(7) 0.028(2) Uani 1 1 d .

loop_
_atom_site_aniso_label
_atom_site_aniso_U_11
_atom_site_aniso_U_22
_atom_site_aniso_U_33
_atom_site_aniso_U_23
_atom_site_aniso_U_13
_atom_site_aniso_U_12
C1 0.010(3) 0.0135(19) 0.0072(17) 0.0003(14) -0.0018(18) 0.0021(17)
C2 0.013(3) 0.0108(18) 0.0114(18) 0.0004(15) 0.0017(19) 0.0010(18)
C3 0.017(3) 0.0085(18) 0.0096(18) -0.0011(14) -0.001(2) 0.0025(18)
C4 0.012(3) 0.0078(18) 0.0103(17) -0.0003(14) 0.0004(19) 0.0008(17)
C5 0.010(3) 0.0070(17) 0.0143(19) 0.0023(14) -0.0032(19) -0.0012(17)
C6 0.011(3) 0.0097(18) 0.0100(18) 0.0005(15) -0.0018(19) -0.0005(17)
C7 0.019(3) 0.0066(17) 0.0078(18) 0.0033(14) 0.0017(19) 0.0037(17)
C8 0.006(3) 0.0071(17) 0.0116(18) 0.0029(14) 0.0001(18) 0.0020(16)
C9 0.023(3) 0.0062(17) 0.0142(19) 0.0029(15) 0.005(2) 0.0035(19)
C10 0.021(3) 0.0128(19) 0.0067(17) -0.0022(15) 0.000(2) 0.0055(19)
C11 0.018(3) 0.0133(19) 0.0073(17) -0.0010(14) 0.0016(19) 0.0019(18)
C12 0.013(3) 0.0101(18) 0.0114(19) 0.0009(15) 0.0006(19) -0.0006(18)
C13 0.012(3) 0.0075(17) 0.0093(17) 0.0017(14) -0.0019(18) 0.0005(17)
C14 0.024(4) 0.017(2) 0.011(2) -0.0009(16) 0.003(2) 0.004(2)
C15 0.009(3) 0.030(3) 0.021(2) -0.008(2) 0.002(2) 0.000(2)
C16 0.029(4) 0.012(2) 0.017(2) 0.0029(17) 0.004(2) 0.003(2)
C17 0.028(4) 0.0116(19) 0.014(2) -0.0026(16) 0.004(2) 0.002(2)
C18 0.013(3) 0.0060(16) 0.0104(17) 0.0012(14) 0.0025(18) -0.0001(17)
C19 0.016(3) 0.0113(19) 0.014(2) 0.0046(16) -0.001(2) 0.002(2)
N1 0.019(2) 0.0130(14) 0.0104(13) -0.0002(11) 0.0014(14) 0.0025(13)
N2 0.019(2) 0.0079(13) 0.0097(13) 0.0011(10) 0.0007(14) 0.0035(13)
N3 0.011(2) 0.0093(13) 0.0101(13) -0.0002(10) 0.0002(13) 0.0030(12)
N4 0.014(2) 0.0163(15) 0.0130(14) -0.0041(11) 0.0008(15) -0.0055(13)
N5 0.017(2) 0.0112(12) 0.0132(13) -0.0012(10) 0.0024(14) 0.0012(13)
O1 0.013(3) 0.011(2) 0.014(2) 0.0009(17) -0.002(2) 0.000(2)
O4 0.031(5) 0.027(3) 0.017(2) -0.006(2) -0.010(3) -0.001(3)
O5 0.025(4) 0.016(3) 0.023(3) -0.006(2) 0.004(3) -0.007(2)
O3 0.030(4) 0.015(2) 0.017(2) -0.0024(19) -0.001(3) -0.004(2)
O2 0.0226(16) 0.0217(14) 0.0220(14) 0.0022(9) 0.0024(10) 0.0020(10)
O6 0.021(4) 0.013(2) 0.018(2) 0.0026(18) -0.007(3) 0.006(2)
O7 0.025(4) 0.011(2) 0.019(2) 0.0006(19) -0.005(3) 0.001(2)
H2 0.052(8) 0.013(4) 0.027(4) -0.003(3) -0.005(5) 0.004(4)
H3 0.033(7) 0.025(4) 0.023(4) 0.002(3) -0.007(4) 0.011(4)
H5 0.040(8) 0.012(4) 0.036(5) -0.001(3) -0.001(5) -0.003(4)
H6 0.032(7) 0.014(4) 0.032(5) 0.001(3) -0.012(5) 0.003(4)
H9 0.068(10) 0.016(4) 0.026(5) 0.001(4) -0.004(5) 0.002(5)
H10 0.040(8) 0.030(5) 0.018(4) 0.005(4) -0.012(5) 0.005(5)
H12 0.015(6) 0.017(4) 0.034(5) 0.005(3) -0.011(4) 0.002(4)
H13 0.062(9) 0.029(5) 0.022(5) 0.008(4) -0.002(5) 0.004(5)
H14A 0.024(8) 0.051(6) 0.032(5) -0.008(4) 0.012(5) -0.005(5)
H14B 0.038(8) 0.030(5) 0.028(4) -0.011(4) 0.013(5) -0.007(5)
H14C 0.051(9) 0.031(5) 0.034(5) 0.009(4) 0.003(6) -0.003(5)
H15A 0.033(8) 0.055(7) 0.038(5) -0.002(5) -0.003(5) 0.012(6)
H15B 0.044(9) 0.040(6) 0.041(5) -0.018(5) 0.007(6) -0.001(5)
H15C 0.043(9) 0.066(8) 0.062(8) -0.018(6) 0.023(7) -0.020(7)
H16A 0.064(10) 0.040(6) 0.045(6) 0.020(5) 0.038(7) 0.012(6)
H16B 0.067(10) 0.015(4) 0.058(6) 0.005(4) 0.019(7) 0.002(5)
H16C 0.035(9) 0.039(6) 0.046(6) 0.020(5) -0.002(6) 0.012(6)
H17A 0.050(9) 0.038(5) 0.039(5) 0.007(4) 0.027(6) 0.010(5)
H17B 0.046(9) 0.019(4) 0.041(5) -0.004(4) -0.003(6) -0.005(5)
H17C 0.051(9) 0.026(5) 0.038(5) 0.009(4) 0.008(6) 0.015(5)
H19A 0.069(10) 0.038(6) 0.068(7) 0.021(5) 0.036(8) 0.041(6)
H19B 0.034(8) 0.027(5) 0.071(7) 0.019(5) -0.008(7) -0.009(5)
H19C 0.048(9) 0.046(6) 0.028(5) 0.015(4) -0.007(5) 0.018(6)
H2A 0.024(6) 0.023(4) 0.019(4) 0.005(3) 0.001(4) 0.008(4)
H3A 0.044(8) 0.012(4) 0.029(4) 0.001(3) 0.009(5) 0.010(4)

loop_
_atom_type_symbol
_atom_type_description
_atom_type_scat_dispersion_real
_atom_type_scat_dispersion_imag
_atom_type_scat_source
C C 0.0000 0.0000 'International Tables Vol C Tables 4.2.6.8 and 6.1.1.4'
H H 0.0000 0.0000 'International Tables Vol C Tables 4.2.6.8 and 6.1.1.4'
N N 0.0000 0.0000 'International Tables Vol C Tables 4.2.6.8 and 6.1.1.4'
O O 0.0000 0.0000 'International Tables Vol C Tables 4.2.6.8 and 6.1.1.4'

loop_
_geom_angle_atom_site_label_1
_geom_angle_atom_site_label_2
_geom_angle_atom_site_label_3
_geom_angle
C6 C1 C2 121.4(4)
C6 C1 N1 119.9(3)
C2 C1 N1 118.8(4)
C3 C2 C1 118.8(4)
C3 C2 H2 122.2(6)
C1 C2 H2 119.0(6)
C2 C3 C4 121.0(4)
C2 C3 H3 121.1(6)
C4 C3 H3 117.9(6)
N2 C4 C3 116.4(3)
N2 C4 C5 124.4(3)
C3 C4 C5 119.2(4)
C6 C5 C4 119.9(4)
C6 C5 H5 121.0(6)
C4 C5 H5 119.0(6)
C1 C6 C5 119.7(4)
C1 C6 H6 119.1(6)
C5 C6 H6 121.1(6)
O1 C7 N3 125.3(4)
O1 C7 N2 124.0(4)
N3 C7 N2 110.7(3)
N3 C8 C13 125.0(3)
N3 C8 C9 115.7(3)
C13 C8 C9 119.3(4)
C10 C9 C8 120.7(3)
C10 C9 H9 120.5(7)
C8 C9 H9 118.7(7)
C9 C10 C11 119.7(4)
C9 C10 H10 120.8(6)
C11 C10 H10 119.5(6)
C10 C11 C12 120.2(4)
C10 C11 N4 120.0(4)
C12 C11 N4 119.8(3)
C13 C12 C11 120.3(4)
C13 C12 H12 120.6(6)
C11 C12 H12 119.1(6)
C12 C13 C8 119.8(4)
C12 C13 H13 120.3(6)
C8 C13 H13 119.9(6)
N5 C14 H14A 109.2(6)
N5 C14 H14B 108.7(6)
H14A C14 H14B 109.1(9)
N5 C14 H14C 107.4(7)
H14A C14 H14C 111.5(9)
H14B C14 H14C 110.8(8)
N5 C15 H15A 109.3(8)
N5 C15 H15B 107.4(8)
H15A C15 H15B 110.0(9)
N5 C15 H15C 109.1(8)
H15A C15 H15C 110.4(11)
H15B C15 H15C 110.5(10)
N5 C16 H16A 108.8(6)
N5 C16 H16B 108.6(6)
H16A C16 H16B 111.1(9)
N5 C16 H16C 108.5(6)
H16A C16 H16C 109.1(10)
H16B C16 H16C 110.7(10)
N5 C17 H17A 108.0(7)
N5 C17 H17B 108.3(6)
H17A C17 H17B 110.2(9)
N5 C17 H17C 107.6(6)
H17A C17 H17C 110.8(9)
H17B C17 H17C 111.8(9)
O6 C18 O7 124.6(4)
O6 C18 C19 118.8(4)
O7 C18 C19 116.6(4)
C18 C19 H19A 110.0(6)
C18 C19 H19B 110.7(6)
H19A C19 H19B 106.9(10)
C18 C19 H19C 111.6(6)
H19A C19 H19C 108.9(9)
H19B C19 H19C 108.5(9)
O3 N1 O2 121.2(5)
O3 N1 C1 120.4(4)
O2 N1 C1 118.4(4)
C4 N2 C7 126.4(3)
C4 N2 H2A 113.6(6)
C7 N2 H2A 120.0(6)
C7 N3 C8 126.5(3)
C7 N3 H3A 119.3(6)
C8 N3 H3A 114.2(6)
O5 N4 O4 122.1(5)
O5 N4 C11 119.7(4)
O4 N4 C11 118.2(4)
C17 N5 C14 109.3(3)
C17 N5 C16 109.2(3)
C14 N5 C16 109.6(3)
C17 N5 C15 110.4(4)
C14 N5 C15 109.4(3)
C16 N5 C15 108.9(4)

loop_
_geom_bond_atom_site_label_1
_geom_bond_atom_site_label_2
_geom_bond_distance
C1 C6 1.384(6)
C1 C2 1.403(5)
C1 N1 1.439(5)
C2 C3 1.384(6)
C2 H2 1.078(11)
C3 C4 1.407(6)
C3 H3 1.090(10)
C4 N2 1.381(5)
C4 C5 1.407(5)
C5 C6 1.396(6)
C5 H5 1.095(10)
C6 H6 1.100(10)
C7 O1 1.219(6)
C7 N3 1.372(5)
C7 N2 1.385(5)
C8 N3 1.388(5)
C8 C13 1.396(5)
C8 C9 1.413(6)
C9 C10 1.368(6)
C9 H9 1.098(9)
C10 C11 1.394(5)
C10 H10 1.086(10)
C11 C12 1.398(6)
C11 N4 1.430(5)
C12 C13 1.383(6)
C12 H12 1.074(9)
C13 H13 1.089(11)
C14 N5 1.494(6)
C14 H14A 1.070(16)
C14 H14B 1.103(11)
C14 H14C 1.107(11)
C15 N5 1.499(6)
C15 H15A 1.083(13)
C15 H15B 1.078(12)
C15 H15C 1.114(15)
C16 N5 1.498(5)
C16 H16A 1.092(13)
C16 H16B 1.080(12)
C16 H16C 1.089(17)
C17 N5 1.488(5)
C17 H17A 1.077(12)
C17 H17B 1.062(16)
C17 H17C 1.097(10)
C18 O6 1.244(6)
C18 O7 1.260(7)
C18 C19 1.513(5)
C19 H19A 1.094(12)
C19 H19B 1.078(15)
C19 H19C 1.073(11)
N1 O3 1.226(6)
N1 O2 1.240(6)
N2 H2A 1.036(9)
N3 H3A 1.040(8)
N4 O5 1.219(6)
N4 O4 1.235(6)

loop_
_geom_hbond_atom_site_label_D
_geom_hbond_atom_site_label_H
_geom_hbond_atom_site_label_A
_geom_hbond_distance_DH
_geom_hbond_distance_HA
_geom_hbond_distance_DA
_geom_hbond_angle_DHA
N2 H2A O6 1.036(9) 1.754(9) 2.786(5) 173.9(8)
N3 H3A O7 1.040(8) 1.692(9) 2.725(5) 171.4(9)
